data_7031946
loop_
_publ_author_name
'Burt, Jennifer'
'Levason, William'
'Light, Mark E.'
'Reid, Gillian'

_publ_section_title
;
 Phosphine complexes of aluminium(iii) halides - preparation and
 structural and spectroscopic systematics.
;
_journal_issue 39
_journal_name_full 'Dalton transactions (Cambridge, England : 2003)'
_journal_page_first 14600
_journal_page_last 14611
_journal_paper_doi 10.1039/c4dt02051k
_journal_volume 43
_journal_year 2014
_chemical_formula_moiety 'C6 H18 Al Cl3 P2'
_chemical_formula_sum 'C6 H18 Al Cl3 P2'
_chemical_formula_weight 285.47
_chemical_name_systematic
; 
 Trichlorobis(trimethylphosphine)aluminium(III) 
;
_space_group_crystal_system orthorhombic
_space_group_IT_number 62
_space_group_name_Hall '-P 2ac 2n'
_space_group_name_H-M_alt 'P n m a'
_symmetry_space_group_name_Hall '-P 2ac 2n'
_symmetry_space_group_name_H-M 'P n m a'
_atom_sites_solution_hydrogens geom
_atom_sites_solution_primary direct
_atom_sites_solution_secondary difmap
_audit_creation_date 2013-08-15
_audit_creation_method 'SHELXL-97 + hand edit'
_cell_angle_alpha 90.00
_cell_angle_beta 90.00
_cell_angle_gamma 90.00
_cell_formula_units_Z 4
_cell_length_a 9.970(3)
_cell_length_b 10.599(4)
_cell_length_c 13.562(4)
_cell_measurement_reflns_used 4525
_cell_measurement_temperature 100(2)
_cell_measurement_theta_max 34.5
_cell_measurement_theta_min 2.4
_cell_volume 1433.1(8)
_computing_cell_refinement 'CrystalClear-SM Expert 2.0 r7 (Rigaku, 2011)'
_computing_data_collection 'CrystalClear-SM Expert 2.0 r7 (Rigaku, 2011)'
_computing_data_reduction 'CrystalClear-SM Expert 2.0 r7 (Rigaku, 2011)'
_computing_molecular_graphics 'ORTEP-III (Farrugia, 1997)'
_computing_structure_refinement 'SHELXL-97 (Sheldrick, 2008)'
_computing_structure_solution 'SHELXS-97 (Sheldrick, 1997)'
_diffrn_ambient_temperature 100(2)
_diffrn_detector 'CCD plate'
_diffrn_detector_type 'Rigaku HG Saturn724+ (2x2 bin mode)'
_diffrn_measured_fraction_theta_full 0.997
_diffrn_measured_fraction_theta_max 0.997
_diffrn_measurement_device 'Four-circle \k diffractometer'
_diffrn_measurement_device_type 'Rigaku AFC12 '
_diffrn_measurement_method 'Profile data from \w-scans'
_diffrn_radiation_collimation 'Confocal mirrors, VHF VariMax '
_diffrn_radiation_type MoK\a
_diffrn_radiation_wavelength 0.71073
_diffrn_reflns_av_R_equivalents 0.1398
_diffrn_reflns_av_sigmaI/netI 0.0800
_diffrn_reflns_limit_h_max 12
_diffrn_reflns_limit_h_min -12
_diffrn_reflns_limit_k_max 13
_diffrn_reflns_limit_k_min -12
_diffrn_reflns_limit_l_max 16
_diffrn_reflns_limit_l_min -16
_diffrn_reflns_number 14433
_diffrn_reflns_theta_full 25.99
_diffrn_reflns_theta_max 25.99
_diffrn_reflns_theta_min 3.18
_diffrn_source 'Rotating anode X-ray tube'
_diffrn_source_type 'Rigaku FR-E+ Superbright'
_diffrn_standards_number 0
_exptl_absorpt_coefficient_mu 0.883
_exptl_absorpt_correction_T_max 1.000
_exptl_absorpt_correction_T_min 0.787
_exptl_absorpt_correction_type multi-scan
_exptl_absorpt_process_details
;Jacobson, R.A. (1998). REQAB. Private communication to the 
 Rigaku Corporation, Tokyo, Japan. 
;
_exptl_crystal_colour colourless
_exptl_crystal_density_diffrn 1.323
_exptl_crystal_density_method 'not measured'
_exptl_crystal_description plate
_exptl_crystal_F_000 592
_exptl_crystal_size_max 0.05
_exptl_crystal_size_mid 0.04
_exptl_crystal_size_min 0.02
_refine_diff_density_max 0.613
_refine_diff_density_min -0.713
_refine_diff_density_rms 0.198
_refine_ls_extinction_method none
_refine_ls_goodness_of_fit_ref 1.191
_refine_ls_hydrogen_treatment constr
_refine_ls_matrix_type full
_refine_ls_number_parameters 66
_refine_ls_number_reflns 1486
_refine_ls_number_restraints 0
_refine_ls_restrained_S_all 1.191
_refine_ls_R_factor_all 0.0881
_refine_ls_R_factor_gt 0.0649
_refine_ls_shift/su_max 0.000
_refine_ls_shift/su_mean 0.000
_refine_ls_structure_factor_coef Fsqd
_refine_ls_weighting_details 'w=1/[\s^2^(Fo^2^)+(0.0000P)^2^+2.3898P] where P=(Fo^2^+2Fc^2^)/3'
_refine_ls_weighting_scheme calc
_refine_ls_wR_factor_gt 0.0867
_refine_ls_wR_factor_ref 0.0910
_reflns_number_gt 1258
_reflns_number_total 1486
_reflns_threshold_expression I>2\s(I)
_cod_data_source_file c4dt02051k2.cif
_cod_data_source_block '[AlCl3(PMe3)2]'
_cod_depositor_comments
;Adding full bibliography for 7031945--7031955.cif.

The following automatic conversions were performed:

data name '_iucr_refine_instruction_details' was replaced with
'_iucr_refine_instructions_details' as specified in the replacement
file 'data/replacement-values/replacement_tags.lst'.

Automatic conversion script
Id: cif_correct_tags 9268 2022-04-12 08:56:07Z antanas 
;
_cod_database_code 7031946

loop_
_symmetry_equiv_pos_as_xyz
'x, y, z'
'-x+1/2, -y, z+1/2'
'x+1/2, -y+1/2, -z+1/2'
'-x, y+1/2, -z'
'-x, -y, -z'
'x-1/2, y, -z-1/2'
'-x-1/2, y-1/2, z-1/2'
'x, -y-1/2, z'

loop_
_atom_site_label
_atom_site_type_symbol
_atom_site_fract_x
_atom_site_fract_y
_atom_site_fract_z
_atom_site_U_iso_or_equiv
_atom_site_adp_type
_atom_site_occupancy
_atom_site_symmetry_multiplicity
_atom_site_calc_flag
_atom_site_refinement_flags
Al1 Al 0.71579(17) 0.2500 0.52181(12) 0.0148(4) Uani 1 2 d S
Cl1 Cl 0.78541(9) 0.07226(9) 0.58866(7) 0.0195(2) Uani 1 1 d .
Cl2 Cl 0.58038(15) 0.2500 0.39348(11) 0.0238(4) Uani 1 2 d S
P1 P 0.51836(15) 0.2500 0.62956(11) 0.0165(4) Uani 1 2 d S
P2 P 0.90671(15) 0.2500 0.40700(11) 0.0178(4) Uani 1 2 d S
C1 C 0.4102(4) 0.3864(4) 0.6141(3) 0.0278(11) Uani 1 1 d .
H1A H 0.3397 0.3851 0.6645 0.042 Uiso 1 1 calc R
H1B H 0.3690 0.3841 0.5485 0.042 Uiso 1 1 calc R
H1C H 0.4633 0.4637 0.6210 0.042 Uiso 1 1 calc R
C2 C 0.5604(6) 0.2500 0.7592(5) 0.0241(14) Uani 1 2 d S
H2A H 0.6126 0.1744 0.7748 0.036 Uiso 0.50 1 calc P
H2B H 0.4775 0.2500 0.7983 0.036 Uiso 1.00 2 calc S
H2C H 0.6126 0.3256 0.7748 0.036 Uiso 0.50 1 calc P
C3 C 0.9079(4) 0.1141(4) 0.3262(3) 0.0256(10) Uani 1 1 d .
H3A H 0.8250 0.1125 0.2874 0.038 Uiso 1 1 calc R
H3B H 0.9141 0.0369 0.3658 0.038 Uiso 1 1 calc R
H3C H 0.9852 0.1192 0.2817 0.038 Uiso 1 1 calc R
C4 C 1.0717(6) 0.2500 0.4637(5) 0.0249(15) Uani 1 2 d S
H4A H 1.0817 0.1746 0.5048 0.037 Uiso 0.50 1 calc P
H4B H 1.0817 0.3254 0.5048 0.037 Uiso 0.50 1 calc P
H4C H 1.1406 0.2500 0.4120 0.037 Uiso 1.00 2 calc S

loop_
_atom_site_aniso_label
_atom_site_aniso_U_11
_atom_site_aniso_U_22
_atom_site_aniso_U_33
_atom_site_aniso_U_23
_atom_site_aniso_U_13
_atom_site_aniso_U_12
Al1 0.0172(9) 0.0119(8) 0.0154(9) 0.000 -0.0014(7) 0.000
Cl1 0.0217(5) 0.0158(5) 0.0211(5) 0.0030(4) 0.0007(4) 0.0031(4)
Cl2 0.0275(8) 0.0244(8) 0.0195(8) 0.000 -0.0075(7) 0.000
P1 0.0164(8) 0.0136(8) 0.0194(9) 0.000 -0.0004(7) 0.000
P2 0.0239(8) 0.0131(8) 0.0163(8) 0.000 0.0025(7) 0.000
C1 0.024(2) 0.024(2) 0.035(3) 0.005(2) -0.001(2) 0.0037(19)
C2 0.025(4) 0.026(3) 0.022(3) 0.000 0.001(3) 0.000
C3 0.036(3) 0.016(2) 0.025(3) -0.0022(19) 0.007(2) -0.0003(19)
C4 0.022(3) 0.026(4) 0.027(4) 0.000 0.004(3) 0.000

loop_
_atom_type_symbol
_atom_type_description
_atom_type_scat_dispersion_real
_atom_type_scat_dispersion_imag
_atom_type_scat_source
C C 0.0033 0.0016 'International Tables Vol C Tables 4.2.6.8 and 6.1.1.4'
H H 0.0000 0.0000 'International Tables Vol C Tables 4.2.6.8 and 6.1.1.4'
Al Al 0.0645 0.0514 'International Tables Vol C Tables 4.2.6.8 and 6.1.1.4'
Cl Cl 0.1484 0.1585 'International Tables Vol C Tables 4.2.6.8 and 6.1.1.4'
P P 0.1023 0.0942 'International Tables Vol C Tables 4.2.6.8 and 6.1.1.4'

loop_
_geom_angle_atom_site_label_1
_geom_angle_atom_site_label_2
_geom_angle_atom_site_label_3
_geom_angle
_geom_angle_site_symmetry_1
_geom_angle_site_symmetry_3
Cl2 Al1 Cl1 121.22(5) . 8_565
Cl2 Al1 Cl1 121.22(5) . .
Cl1 Al1 Cl1 117.56(9) 8_565 .
Cl2 Al1 P1 88.79(8) . .
Cl1 Al1 P1 90.44(6) 8_565 .
Cl1 Al1 P1 90.44(6) . .
Cl2 Al1 P2 88.52(8) . .
Cl1 Al1 P2 90.96(6) 8_565 .
Cl1 Al1 P2 90.96(6) . .
P1 Al1 P2 177.31(9) . .
C2 P1 C1 104.48(19) . 8_565
C2 P1 C1 104.48(19) . .
C1 P1 C1 105.5(3) 8_565 .
C2 P1 Al1 113.2(2) . .
C1 P1 Al1 114.09(15) 8_565 .
C1 P1 Al1 114.09(15) . .
C3 P2 C3 105.5(3) . 8_565
C3 P2 C4 104.50(19) . .
C3 P2 C4 104.50(19) 8_565 .
C3 P2 Al1 112.85(15) . .
C3 P2 Al1 112.85(15) 8_565 .
C4 P2 Al1 115.7(2) . .
P1 C1 H1A 109.5 . .
P1 C1 H1B 109.5 . .
H1A C1 H1B 109.5 . .
P1 C1 H1C 109.5 . .
H1A C1 H1C 109.5 . .
H1B C1 H1C 109.5 . .
P1 C2 H2A 109.5 . .
P1 C2 H2B 109.3 . .
H2A C2 H2B 109.3 . .
P1 C2 H2C 109.5 . .
H2A C2 H2C 109.9 . .
H2B C2 H2C 109.3 . .
P2 C3 H3A 109.5 . .
P2 C3 H3B 109.5 . .
H3A C3 H3B 109.5 . .
P2 C3 H3C 109.5 . .
H3A C3 H3C 109.5 . .
H3B C3 H3C 109.5 . .
P2 C4 H4A 109.4 . .
P2 C4 H4B 109.4 . .
H4A C4 H4B 109.5 . .
P2 C4 H4C 109.3 . .
H4A C4 H4C 109.6 . .
H4B C4 H4C 109.6 . .

loop_
_geom_bond_atom_site_label_1
_geom_bond_atom_site_label_2
_geom_bond_distance
_geom_bond_site_symmetry_2
Al1 Cl2 2.203(2) .
Al1 Cl1 2.2029(14) 8_565
Al1 Cl1 2.2029(14) .
Al1 P1 2.452(2) .
Al1 P2 2.459(2) .
P1 C2 1.808(6) .
P1 C1 1.816(4) 8_565
P1 C1 1.816(4) .
P2 C3 1.810(4) .
P2 C3 1.810(4) 8_565
P2 C4 1.816(6) .
C1 H1A 0.9800 .
C1 H1B 0.9800 .
C1 H1C 0.9800 .
C2 H2A 0.9784 .
C2 H2B 0.9825 .
C2 H2C 0.9784 .
C3 H3A 0.9800 .
C3 H3B 0.9800 .
C3 H3C 0.9800 .
C4 H4A 0.9794 .
C4 H4B 0.9794 .
C4 H4C 0.9812 .

loop_
_geom_torsion_atom_site_label_1
_geom_torsion_atom_site_label_2
_geom_torsion_atom_site_label_3
_geom_torsion_atom_site_label_4
_geom_torsion
_geom_torsion_site_symmetry_1
_geom_torsion_site_symmetry_4
Cl2 Al1 P1 C2 180.0 . .
Cl1 Al1 P1 C2 -58.78(5) 8_565 .
Cl1 Al1 P1 C2 58.78(5) . .
Cl2 Al1 P1 C1 60.71(17) . 8_565
Cl1 Al1 P1 C1 -178.07(17) 8_565 8_565
Cl1 Al1 P1 C1 -60.51(18) . 8_565
Cl2 Al1 P1 C1 -60.71(17) . .
Cl1 Al1 P1 C1 60.51(18) 8_565 .
Cl1 Al1 P1 C1 178.07(17) . .
Cl2 Al1 P2 C3 -59.74(16) . .
Cl1 Al1 P2 C3 179.06(16) 8_565 .
Cl1 Al1 P2 C3 61.47(17) . .
Cl2 Al1 P2 C3 59.74(16) . 8_565
Cl1 Al1 P2 C3 -61.47(17) 8_565 8_565
Cl1 Al1 P2 C3 -179.06(17) . 8_565
Cl2 Al1 P2 C4 180.0 . .
Cl1 Al1 P2 C4 58.79(5) 8_565 .
Cl1 Al1 P2 C4 -58.79(5) . .
